data_2236932
loop_
_publ_author_name
'Thanigaimani, Kaliyaperumal'
'Farhadikoutenaei, Abbas'
'Arshad, Suhana'
'Razak, Ibrahim Abdul'
'Balasubramani, Kasthuri'

_publ_section_title
;
 4,6-Dimethoxy-2-(methylsulfanyl)pyrimidine--4-hydroxybenzoic acid (1/1)
;
_journal_coeditor_code IS5216
_journal_issue 12
_journal_name_full 'Acta Crystallographica Section E'
_journal_page_first o3415
_journal_page_last o3416
_journal_paper_doi 10.1107/S1600536812046338
_journal_volume 68
_journal_year 2012
_chemical_formula_iupac 'C7 H10 N2 O2 S, C7 H6 O3'
_chemical_formula_moiety 'C7 H10 N2 O2 S, C7 H6 O3'
_chemical_formula_sum 'C14 H16 N2 O5 S'
_chemical_formula_weight 324.35
_chemical_name_systematic
;
4,6-Dimethoxy-2-(methylsulfanyl)pyrimidine--4-hydroxybenzoic acid (1/1)
;
_space_group_IT_number 2
_symmetry_cell_setting triclinic
_symmetry_space_group_name_Hall '-P 1'
_symmetry_space_group_name_H-M 'P -1'
_atom_sites_solution_hydrogens geom
_atom_sites_solution_primary direct
_atom_sites_solution_secondary difmap
_audit_creation_method SHELXL-97
_cell_angle_alpha 77.419(2)
_cell_angle_beta 83.381(2)
_cell_angle_gamma 89.209(2)
_cell_formula_units_Z 2
_cell_length_a 6.9923(5)
_cell_length_b 10.2887(8)
_cell_length_c 10.7578(8)
_cell_measurement_reflns_used 9952
_cell_measurement_temperature 100.0(10)
_cell_measurement_theta_max 32.59
_cell_measurement_theta_min 2.49
_cell_volume 750.27(10)
_computing_cell_refinement 'SAINT (Bruker, 2009)'
_computing_data_collection 'APEX2 (Bruker, 2009)'
_computing_data_reduction 'SAINT (Bruker, 2009)'
_computing_molecular_graphics 'SHELXTL (Sheldrick, 2008)'
_computing_publication_material
;
SHELXTL (Sheldrick, 2008) and PLATON (Spek, 2009)
;
_computing_structure_refinement 'SHELXTL (Sheldrick, 2008)'
_computing_structure_solution 'SHELXTL (Sheldrick, 2008)'
_diffrn_ambient_temperature 100.0(10)
_diffrn_measured_fraction_theta_full 0.986
_diffrn_measured_fraction_theta_max 0.986
_diffrn_measurement_device_type
;
Bruker SMART APEXII CCD area-detector
;
_diffrn_measurement_method '\f and \w scans'
_diffrn_radiation_monochromator graphite
_diffrn_radiation_source 'fine-focus sealed tube'
_diffrn_radiation_type MoK\a
_diffrn_radiation_wavelength 0.71073
_diffrn_reflns_av_R_equivalents 0.0241
_diffrn_reflns_av_sigmaI/netI 0.0197
_diffrn_reflns_limit_h_max 9
_diffrn_reflns_limit_h_min -9
_diffrn_reflns_limit_k_max 13
_diffrn_reflns_limit_k_min -13
_diffrn_reflns_limit_l_max 13
_diffrn_reflns_limit_l_min -13
_diffrn_reflns_number 13682
_diffrn_reflns_theta_full 27.50
_diffrn_reflns_theta_max 27.50
_diffrn_reflns_theta_min 1.95
_diffrn_standards_number 0
_exptl_absorpt_coefficient_mu 0.241
_exptl_absorpt_correction_T_max 0.9468
_exptl_absorpt_correction_T_min 0.9007
_exptl_absorpt_correction_type multi-scan
_exptl_absorpt_process_details '(<i>SADABS</i>; Bruker, 2009)'
_exptl_crystal_colour colourless
_exptl_crystal_density_diffrn 1.436
_exptl_crystal_density_method 'not measured'
_exptl_crystal_description block
_exptl_crystal_F_000 340
_exptl_crystal_size_max 0.44
_exptl_crystal_size_mid 0.37
_exptl_crystal_size_min 0.23
_refine_diff_density_max 0.464
_refine_diff_density_min -0.269
_refine_ls_extinction_method none
_refine_ls_goodness_of_fit_ref 1.095
_refine_ls_hydrogen_treatment mixed
_refine_ls_matrix_type full
_refine_ls_number_parameters 210
_refine_ls_number_reflns 3393
_refine_ls_number_restraints 1
_refine_ls_restrained_S_all 1.095
_refine_ls_R_factor_all 0.0349
_refine_ls_R_factor_gt 0.0318
_refine_ls_shift/su_max 0.001
_refine_ls_shift/su_mean 0.000
_refine_ls_structure_factor_coef Fsqd
_refine_ls_weighting_details 'calc w=1/[\s^2^(Fo^2^)+(0.0508P)^2^+0.2589P] where P=(Fo^2^+2Fc^2^)/3'
_refine_ls_weighting_scheme calc
_refine_ls_wR_factor_gt 0.0882
_refine_ls_wR_factor_ref 0.0934
_reflns_number_gt 3105
_reflns_number_total 3393
_reflns_threshold_expression I>2\s(I)
_cod_data_source_file is5216.cif
_cod_data_source_block I
_cod_database_code 2236932
_cod_database_fobs_code 2236932

loop_
_symmetry_equiv_pos_as_xyz
'x, y, z'
'-x, -y, -z'

loop_
_atom_site_type_symbol
_atom_site_label
_atom_site_fract_x
_atom_site_fract_y
_atom_site_fract_z
_atom_site_U_iso_or_equiv
_atom_site_adp_type
_atom_site_calc_flag
_atom_site_refinement_flags
_atom_site_occupancy
_atom_site_symmetry_multiplicity
S S1 0.22119(4) 0.45956(3) 0.93029(3) 0.02129(10) Uani d . 1 1
O O1 0.78663(12) 0.67424(9) 0.67045(9) 0.0237(2) Uani d . 1 1
O O2 0.81296(13) 0.20863(9) 0.83750(9) 0.0261(2) Uani d . 1 1
O O3 0.31596(13) 0.39971(9) 0.58570(9) 0.0251(2) Uani d . 1 1
O O4 0.61173(13) 0.34673(10) 0.50895(9) 0.0272(2) Uani d D 1 1
O O5 0.28845(14) -0.22653(9) 0.78692(9) 0.0260(2) Uani d . 1 1
N N1 0.53552(14) 0.56189(10) 0.79118(10) 0.0195(2) Uani d . 1 1
N N2 0.54001(14) 0.32727(10) 0.87876(10) 0.0199(2) Uani d . 1 1
C C1 0.71747(17) 0.55457(12) 0.73576(11) 0.0197(2) Uani d . 1 1
C C2 0.81861(17) 0.43673(13) 0.74714(12) 0.0214(2) Uani d . 1 1
H H2A 0.9460 0.4324 0.7067 0.026 Uiso calc R 1 1
C C3 0.71973(17) 0.32502(13) 0.82225(11) 0.0207(2) Uani d . 1 1
C C4 0.45790(16) 0.44686(12) 0.85972(11) 0.0185(2) Uani d . 1 1
C C5 0.7153(2) 0.09621(13) 0.92394(13) 0.0300(3) Uani d . 1 1
H H5A 0.8014 0.0196 0.9344 0.045 Uiso calc R 1 1
H H5B 0.5998 0.0741 0.8888 0.045 Uiso calc R 1 1
H H5C 0.6784 0.1185 1.0074 0.045 Uiso calc R 1 1
C C6 0.16623(18) 0.28891(13) 1.00996(13) 0.0261(3) Uani d . 1 1
H H6A 0.0352 0.2828 1.0546 0.039 Uiso calc R 1 1
H H6B 0.2579 0.2581 1.0721 0.039 Uiso calc R 1 1
H H6C 0.1756 0.2331 0.9464 0.039 Uiso calc R 1 1
C C7 0.98129(18) 0.67934(14) 0.60767(13) 0.0271(3) Uani d . 1 1
H H7A 1.0168 0.7718 0.5665 0.041 Uiso calc R 1 1
H H7B 0.9897 0.6253 0.5427 0.041 Uiso calc R 1 1
H H7C 1.0694 0.6444 0.6712 0.041 Uiso calc R 1 1
C C8 0.55397(17) 0.07913(13) 0.62423(12) 0.0219(2) Uani d . 1 1
H H8A 0.6798 0.1082 0.5862 0.026 Uiso calc R 1 1
C C9 0.51922(17) -0.05487(13) 0.67699(12) 0.0220(2) Uani d . 1 1
H H9A 0.6210 -0.1170 0.6762 0.026 Uiso calc R 1 1
C C10 0.33342(18) -0.09825(12) 0.73148(11) 0.0213(2) Uani d . 1 1
C C11 0.18445(18) -0.00551(13) 0.73189(13) 0.0266(3) Uani d . 1 1
H H11A 0.0576 -0.0348 0.7674 0.032 Uiso calc R 1 1
C C12 0.22154(18) 0.12821(13) 0.68095(12) 0.0248(3) Uani d . 1 1
H H12A 0.1205 0.1906 0.6833 0.030 Uiso calc R 1 1
C C13 0.40666(17) 0.17230(12) 0.62604(11) 0.0199(2) Uani d . 1 1
C C14 0.44409(17) 0.31494(12) 0.57134(11) 0.0201(2) Uani d . 1 1
H H1O4 0.625(4) 0.4317(11) 0.482(3) 0.095(10) Uiso d D 1 1
H H1O5 0.377(3) -0.275(3) 0.781(2) 0.063(7) Uiso d . 1 1

loop_
_atom_site_aniso_label
_atom_site_aniso_U_11
_atom_site_aniso_U_22
_atom_site_aniso_U_33
_atom_site_aniso_U_12
_atom_site_aniso_U_13
_atom_site_aniso_U_23
S1 0.01540(15) 0.01880(17) 0.02680(17) 0.00153(11) 0.00292(11) -0.00160(12)
O1 0.0193(4) 0.0201(4) 0.0286(4) -0.0013(3) 0.0057(3) -0.0024(4)
O2 0.0238(4) 0.0198(5) 0.0323(5) 0.0059(4) 0.0029(4) -0.0040(4)
O3 0.0258(4) 0.0179(4) 0.0298(5) 0.0025(3) 0.0014(4) -0.0040(4)
O4 0.0218(4) 0.0204(5) 0.0345(5) -0.0021(4) 0.0034(4) 0.0010(4)
O5 0.0235(5) 0.0152(4) 0.0350(5) 0.0010(4) 0.0047(4) -0.0008(4)
N1 0.0164(4) 0.0196(5) 0.0216(5) 0.0012(4) 0.0002(4) -0.0037(4)
N2 0.0174(5) 0.0196(5) 0.0223(5) 0.0013(4) -0.0004(4) -0.0049(4)
C1 0.0178(5) 0.0205(6) 0.0203(5) -0.0006(4) -0.0001(4) -0.0045(4)
C2 0.0169(5) 0.0228(6) 0.0240(6) 0.0019(4) 0.0014(4) -0.0061(5)
C3 0.0188(5) 0.0209(6) 0.0228(5) 0.0039(4) -0.0019(4) -0.0065(5)
C4 0.0166(5) 0.0198(6) 0.0193(5) 0.0004(4) -0.0015(4) -0.0050(4)
C5 0.0351(7) 0.0196(6) 0.0313(7) 0.0053(5) 0.0039(5) -0.0011(5)
C6 0.0207(6) 0.0216(6) 0.0325(6) -0.0009(5) 0.0041(5) -0.0019(5)
C7 0.0185(6) 0.0287(7) 0.0308(7) -0.0037(5) 0.0054(5) -0.0032(5)
C8 0.0193(5) 0.0202(6) 0.0247(6) 0.0005(5) 0.0009(4) -0.0037(5)
C9 0.0199(6) 0.0195(6) 0.0254(6) 0.0031(4) -0.0002(4) -0.0037(5)
C10 0.0237(6) 0.0173(6) 0.0212(5) 0.0002(5) 0.0009(4) -0.0023(4)
C11 0.0211(6) 0.0210(6) 0.0331(7) 0.0007(5) 0.0070(5) -0.0012(5)
C12 0.0228(6) 0.0198(6) 0.0288(6) 0.0037(5) 0.0043(5) -0.0027(5)
C13 0.0221(6) 0.0169(6) 0.0197(5) 0.0006(4) 0.0007(4) -0.0034(4)
C14 0.0217(6) 0.0185(6) 0.0195(5) 0.0004(4) -0.0012(4) -0.0037(4)

loop_
_atom_type_symbol
_atom_type_description
_atom_type_scat_dispersion_real
_atom_type_scat_dispersion_imag
_atom_type_scat_source
C C 0.0033 0.0016 'International Tables Vol C Tables 4.2.6.8 and 6.1.1.4'
H H 0.0000 0.0000 'International Tables Vol C Tables 4.2.6.8 and 6.1.1.4'
N N 0.0061 0.0033 'International Tables Vol C Tables 4.2.6.8 and 6.1.1.4'
O O 0.0106 0.0060 'International Tables Vol C Tables 4.2.6.8 and 6.1.1.4'
S S 0.1246 0.1234 'International Tables Vol C Tables 4.2.6.8 and 6.1.1.4'

loop_
_geom_angle_atom_site_label_1
_geom_angle_atom_site_label_2
_geom_angle_atom_site_label_3
_geom_angle
C4 S1 C6 101.55(6)
C1 O1 C7 117.10(10)
C3 O2 C5 116.61(10)
C14 O4 H1O4 112(2)
C10 O5 H1O5 112.7(18)
C4 N1 C1 115.43(10)
C3 N2 C4 115.10(11)
O1 C1 N1 111.95(10)
O1 C1 C2 124.93(11)
N1 C1 C2 123.11(11)
C1 C2 C3 115.03(11)
C1 C2 H2A 122.5
C3 C2 H2A 122.5
N2 C3 O2 118.77(11)
N2 C3 C2 124.02(11)
O2 C3 C2 117.20(11)
N2 C4 N1 127.30(11)
N2 C4 S1 118.35(9)
N1 C4 S1 114.35(9)
O2 C5 H5A 109.5
O2 C5 H5B 109.5
H5A C5 H5B 109.5
O2 C5 H5C 109.5
H5A C5 H5C 109.5
H5B C5 H5C 109.5
S1 C6 H6A 109.5
S1 C6 H6B 109.5
H6A C6 H6B 109.5
S1 C6 H6C 109.5
H6A C6 H6C 109.5
H6B C6 H6C 109.5
O1 C7 H7A 109.5
O1 C7 H7B 109.5
H7A C7 H7B 109.5
O1 C7 H7C 109.5
H7A C7 H7C 109.5
H7B C7 H7C 109.5
C9 C8 C13 121.05(11)
C9 C8 H8A 119.5
C13 C8 H8A 119.5
C8 C9 C10 119.61(11)
C8 C9 H9A 120.2
C10 C9 H9A 120.2
O5 C10 C9 123.27(11)
O5 C10 C11 117.12(11)
C9 C10 C11 119.60(11)
C12 C11 C10 120.27(12)
C12 C11 H11A 119.9
C10 C11 H11A 119.9
C11 C12 C13 120.47(12)
C11 C12 H12A 119.8
C13 C12 H12A 119.8
C12 C13 C8 118.99(11)
C12 C13 C14 119.95(11)
C8 C13 C14 121.05(11)
O3 C14 O4 122.92(12)
O3 C14 C13 120.49(11)
O4 C14 C13 116.60(11)

loop_
_geom_bond_atom_site_label_1
_geom_bond_atom_site_label_2
_geom_bond_distance
S1 C4 1.7552(12)
S1 C6 1.8034(14)
O1 C1 1.3434(15)
O1 C7 1.4444(14)
O2 C3 1.3429(15)
O2 C5 1.4406(16)
O3 C14 1.2619(15)
O4 C14 1.2904(15)
O4 H1O4 0.862(10)
O5 C10 1.3497(15)
O5 H1O5 0.79(3)
N1 C4 1.3358(16)
N1 C1 1.3497(15)
N2 C3 1.3336(15)
N2 C4 1.3354(16)
C1 C2 1.3845(17)
C2 C3 1.3930(17)
C2 H2A 0.9500
C5 H5A 0.9800
C5 H5B 0.9800
C5 H5C 0.9800
C6 H6A 0.9800
C6 H6B 0.9800
C6 H6C 0.9800
C7 H7A 0.9800
C7 H7B 0.9800
C7 H7C 0.9800
C8 C9 1.3851(17)
C8 C13 1.3987(17)
C8 H8A 0.9500
C9 C10 1.3990(17)
C9 H9A 0.9500
C10 C11 1.4032(17)
C11 C12 1.3816(18)
C11 H11A 0.9500
C12 C13 1.3977(17)
C12 H12A 0.9500
C13 C14 1.4722(17)

loop_
_geom_hbond_atom_site_label_D
_geom_hbond_atom_site_label_H
_geom_hbond_atom_site_label_A
_geom_hbond_site_symmetry_A
_geom_hbond_distance_DH
_geom_hbond_distance_HA
_geom_hbond_distance_DA
_geom_hbond_angle_DHA
_geom_hbond_publ_flag
O4 H1O4 O3 2_666 0.862(16) 1.763(18) 2.6189(14) 172(3) yes
O5 H1O5 N1 1_545 0.80(3) 1.99(3) 2.7562(14) 162(3) yes
C9 H9A O1 1_545 0.95 2.44 3.3437(16) 160 yes
C12 H12A O2 1_455 0.95 2.59 3.3340(16) 135 yes

loop_
_geom_torsion_atom_site_label_1
_geom_torsion_atom_site_label_2
_geom_torsion_atom_site_label_3
_geom_torsion_atom_site_label_4
_geom_torsion
C7 O1 C1 N1 179.48(10)
C7 O1 C1 C2 0.01(18)
C4 N1 C1 O1 -178.96(10)
C4 N1 C1 C2 0.52(17)
O1 C1 C2 C3 178.46(11)
N1 C1 C2 C3 -0.95(18)
C4 N2 C3 O2 179.53(10)
C4 N2 C3 C2 -0.63(17)
C5 O2 C3 N2 -5.20(16)
C5 O2 C3 C2 174.95(11)
C1 C2 C3 N2 1.02(18)
C1 C2 C3 O2 -179.14(11)
C3 N2 C4 N1 0.13(18)
C3 N2 C4 S1 179.94(8)
C1 N1 C4 N2 -0.08(18)
C1 N1 C4 S1 -179.89(8)
C6 S1 C4 N2 -0.74(11)
C6 S1 C4 N1 179.09(9)
C13 C8 C9 C10 0.86(19)
C8 C9 C10 O5 -178.72(11)
C8 C9 C10 C11 0.08(19)
O5 C10 C11 C12 177.68(12)
C9 C10 C11 C12 -1.2(2)
C10 C11 C12 C13 1.4(2)
C11 C12 C13 C8 -0.42(19)
C11 C12 C13 C14 179.62(12)
C9 C8 C13 C12 -0.70(19)
C9 C8 C13 C14 179.26(11)
C12 C13 C14 O3 7.67(17)
C8 C13 C14 O3 -172.29(11)
C12 C13 C14 O4 -172.05(11)
C8 C13 C14 O4 7.99(17)

loop_
_cod_related_entry_id
_cod_related_entry_database
_cod_related_entry_code
1 ChemSpider 30658231
